data_2235886
loop_
_publ_author_name
'Cukrowski, Ignacy'
'Adeyinka, Adedapo S.'
'Liles, David C.'

_publ_section_title
;
 2,2'-(Piperazine-1,4-diyl)diethanaminium dibenzoate
;
_journal_coeditor_code JJ2134
_journal_issue 8
_journal_name_full 'Acta Crystallographica Section E'
_journal_page_first o2389
_journal_paper_doi 10.1107/S1600536812030115
_journal_volume 68
_journal_year 2012
_chemical_formula_iupac 'C8 H22 N4 2+, 2C7 H5 O2 -'
_chemical_formula_moiety 'C8 H22 N4 2+, 2(C7 H5 O2 -)'
_chemical_formula_sum 'C22 H32 N4 O4'
_chemical_formula_weight 416.52
_chemical_name_systematic
;
2,2'-(Piperazine-1,4-diyl)diethanaminium dibenzoate
;
_space_group_IT_number 14
_symmetry_cell_setting monoclinic
_symmetry_space_group_name_Hall '-P 2yn'
_symmetry_space_group_name_H-M 'P 1 21/n 1'
_atom_sites_solution_hydrogens difmap
_atom_sites_solution_primary direct
_atom_sites_solution_secondary difmap
_audit_creation_method SHELXL-97
_cell_angle_alpha 90.00
_cell_angle_beta 115.9890(10)
_cell_angle_gamma 90.00
_cell_formula_units_Z 4
_cell_length_a 19.5300(4)
_cell_length_b 6.6694(2)
_cell_length_c 19.6178(4)
_cell_measurement_reflns_used 12295
_cell_measurement_temperature 180(2)
_cell_measurement_theta_max 27.48
_cell_measurement_theta_min 1.00
_cell_volume 2296.89(10)
_computing_cell_refinement '<i>SCALEPACK</i> (Otwinowski & Minor, 1997)'
_computing_data_collection '<i>COLLECT</i> (Nonius, 1998)'
_computing_data_reduction
;
<i>DENZO</i> (Otwinowski & Minor, 1997), <i>SCALEPACK</i> and
<i>SORTAV</i>
(Blessing, 1995)
;
_computing_molecular_graphics
;
<i>ORTEP-3 for Windows</i> (Farrugia, 1997), <i>POV-RAY</i> (Cason,
2004) and
<i>Mercury</i> (Macrae <i>et al.</i>, 2008)
;
_computing_publication_material '<i>SHELXL97</i> (Sheldrick, 2008) and <i>PLATON</i> (Spek, 2009)'
_computing_structure_refinement '<i>SHELXL97</i> (Sheldrick, 2008)'
_computing_structure_solution '<i>SIR92</i> (Altomare <i>et al.</i>, 1994)'
_diffrn_ambient_temperature 180(2)
_diffrn_measured_fraction_theta_full 0.996
_diffrn_measured_fraction_theta_max 0.987
_diffrn_measurement_device_type 'Nonius KappaCCD'
_diffrn_measurement_method 'Thin slice \w and \f scans'
_diffrn_radiation_monochromator graphite
_diffrn_radiation_source 'fine-focus sealed tube'
_diffrn_radiation_type MoK\a
_diffrn_radiation_wavelength 0.71070
_diffrn_reflns_av_R_equivalents 0.0308
_diffrn_reflns_av_sigmaI/netI 0.0375
_diffrn_reflns_limit_h_max 22
_diffrn_reflns_limit_h_min -25
_diffrn_reflns_limit_k_max 8
_diffrn_reflns_limit_k_min -7
_diffrn_reflns_limit_l_max 25
_diffrn_reflns_limit_l_min -25
_diffrn_reflns_number 20137
_diffrn_reflns_theta_full 25.24
_diffrn_reflns_theta_max 27.47
_diffrn_reflns_theta_min 3.63
_exptl_absorpt_coefficient_mu 0.084
_exptl_absorpt_correction_T_max 0.991
_exptl_absorpt_correction_T_min 0.910
_exptl_absorpt_correction_type multi-scan
_exptl_absorpt_process_details
;
(SORTAV; Blessing, 1995)
;
_exptl_crystal_colour yellow
_exptl_crystal_density_diffrn 1.204
_exptl_crystal_density_method 'not measured'
_exptl_crystal_description block
_exptl_crystal_F_000 896
_exptl_crystal_size_max 0.28
_exptl_crystal_size_mid 0.23
_exptl_crystal_size_min 0.12
_refine_diff_density_max 0.160
_refine_diff_density_min -0.178
_refine_ls_extinction_method none
_refine_ls_goodness_of_fit_ref 1.020
_refine_ls_hydrogen_treatment mixed
_refine_ls_matrix_type full
_refine_ls_number_parameters 290
_refine_ls_number_reflns 5194
_refine_ls_number_restraints 0
_refine_ls_restrained_S_all 1.020
_refine_ls_R_factor_all 0.0540
_refine_ls_R_factor_gt 0.0401
_refine_ls_shift/su_max 0.001
_refine_ls_shift/su_mean 0.000
_refine_ls_structure_factor_coef Fsqd
_refine_ls_weighting_details 'calc w=1/[\s^2^(Fo^2^)+(0.0702P)^2^+0.0000P] where P=(Fo^2^+2Fc^2^)/3'
_refine_ls_weighting_scheme calc
_refine_ls_wR_factor_gt 0.1058
_refine_ls_wR_factor_ref 0.1099
_reflns_number_gt 3970
_reflns_number_total 5194
_reflns_threshold_expression I>2\s(I)
_cod_data_source_file jj2134.cif
_cod_data_source_block I
_cod_original_sg_symbol_H-M 'P 21/n'
_cod_database_code 2235886
_cod_database_fobs_code 2235886

loop_
_symmetry_equiv_pos_as_xyz
'x, y, z'
'-x+1/2, y+1/2, -z+1/2'
'-x, -y, -z'
'x-1/2, -y-1/2, z-1/2'

loop_
_atom_site_type_symbol
_atom_site_label
_atom_site_fract_x
_atom_site_fract_y
_atom_site_fract_z
_atom_site_U_iso_or_equiv
_atom_site_adp_type
_atom_site_calc_flag
_atom_site_refinement_flags
_atom_site_occupancy
_atom_site_symmetry_multiplicity
N N1 0.19472(7) 0.2447(2) 0.19552(7) 0.0375(3) Uani d . 1 1
H H1A 0.1776(9) 0.374(3) 0.2008(8) 0.045 Uiso d . 1 1
H H1B 0.2431(9) 0.223(2) 0.2302(9) 0.045 Uiso d . 1 1
H H1C 0.1652(9) 0.142(3) 0.2002(8) 0.045 Uiso d . 1 1
C C2 0.19529(8) 0.2437(3) 0.12037(8) 0.0491(4) Uani d . 1 1
H H2A 0.2127 0.1110 0.1116 0.059 Uiso calc R 1 1
H H2B 0.2319 0.3457 0.1198 0.059 Uiso calc R 1 1
C C3 0.11811(9) 0.2872(3) 0.05773(8) 0.0512(4) Uani d . 1 1
H H3A 0.0994 0.4156 0.0686 0.061 Uiso calc R 1 1
H H3B 0.1226 0.3034 0.0097 0.061 Uiso calc R 1 1
N N4 0.06208(7) 0.12951(18) 0.04783(6) 0.0418(3) Uani d . 1 1
C C5 -0.01461(8) 0.2057(2) 0.00103(8) 0.0458(4) Uani d . 1 1
H H5A -0.0182 0.2489 -0.0487 0.055 Uiso calc R 1 1
H H5B -0.0242 0.3241 0.0260 0.055 Uiso calc R 1 1
C C6 0.07429(8) -0.0487(2) 0.01107(8) 0.0483(4) Uani d . 1 1
H H6A 0.1254 -0.1048 0.0430 0.058 Uiso calc R 1 1
H H6B 0.0726 -0.0106 -0.0384 0.058 Uiso calc R 1 1
C C7 0.46941(7) 0.2132(2) 0.30262(7) 0.0347(3) Uani d . 1 1
C C8 0.51949(8) 0.3595(3) 0.30237(8) 0.0470(4) Uani d . 1 1
H H8 0.5013 0.4909 0.2852 0.056 Uiso calc R 1 1
C C9 0.59622(9) 0.3155(3) 0.32714(9) 0.0583(5) Uani d . 1 1
H H9 0.6304 0.4175 0.3276 0.070 Uiso calc R 1 1
C C10 0.62302(9) 0.1248(3) 0.35110(9) 0.0566(5) Uani d . 1 1
H H10 0.6755 0.0952 0.3680 0.068 Uiso calc R 1 1
C C11 0.57335(9) -0.0231(3) 0.35052(8) 0.0512(4) Uani d . 1 1
H H11 0.5915 -0.1552 0.3664 0.061 Uiso calc R 1 1
C C12 0.49691(8) 0.0210(2) 0.32676(8) 0.0415(3) Uani d . 1 1
H H12 0.4631 -0.0809 0.3270 0.050 Uiso calc R 1 1
C C13 0.38687(7) 0.2669(2) 0.27915(7) 0.0340(3) Uani d . 1 1
O O14 0.36433(5) 0.43634(15) 0.25215(5) 0.0429(2) Uani d . 1 1
O O15 0.34467(5) 0.13526(15) 0.28820(6) 0.0435(3) Uani d . 1 1
N N1' 0.18677(7) 0.8130(2) 0.69616(7) 0.0387(3) Uani d . 1 1
H H1'A 0.2019(9) 0.704(3) 0.6812(9) 0.046 Uiso d . 1 1
H H1'B 0.2193(9) 0.845(2) 0.7439(10) 0.046 Uiso d . 1 1
H H1'C 0.1828(9) 0.917(3) 0.6640(9) 0.046 Uiso d . 1 1
C C2' 0.11280(9) 0.7645(3) 0.69548(8) 0.0490(4) Uani d . 1 1
H H2'A 0.0946 0.8814 0.7141 0.059 Uiso calc R 1 1
H H2'B 0.1193 0.6506 0.7301 0.059 Uiso calc R 1 1
C C3' 0.05450(8) 0.7108(3) 0.61682(8) 0.0484(4) Uani d . 1 1
H H3'A 0.0703 0.5854 0.6006 0.058 Uiso calc R 1 1
H H3'B 0.0049 0.6857 0.6177 0.058 Uiso calc R 1 1
N N4' 0.04519(6) 0.86872(18) 0.56193(6) 0.0409(3) Uani d . 1 1
C C5' 0.00761(8) 1.0480(2) 0.57298(8) 0.0458(4) Uani d . 1 1
H H5'A 0.0379 1.1020 0.6246 0.055 Uiso calc R 1 1
H H5'B -0.0434 1.0114 0.5683 0.055 Uiso calc R 1 1
C C6' 0.00043(8) 0.7944(2) 0.48472(8) 0.0441(4) Uani d . 1 1
H H6'A -0.0507 0.7539 0.4785 0.053 Uiso calc R 1 1
H H6'B 0.0256 0.6747 0.4762 0.053 Uiso calc R 1 1
C C7' 0.19900(7) 0.3513(2) 0.53125(7) 0.0351(3) Uani d . 1 1
C C8' 0.17823(8) 0.5420(2) 0.50088(8) 0.0425(3) Uani d . 1 1
H H8' 0.1815 0.6515 0.5332 0.051 Uiso calc R 1 1
C C9' 0.15272(9) 0.5741(3) 0.42383(9) 0.0515(4) Uani d . 1 1
H H9' 0.1377 0.7044 0.4032 0.062 Uiso calc R 1 1
C C10' 0.14927(9) 0.4151(3) 0.37717(9) 0.0533(4) Uani d . 1 1
H H10' 0.1315 0.4365 0.3243 0.064 Uiso calc R 1 1
C C11' 0.17134(9) 0.2262(3) 0.40677(8) 0.0518(4) Uani d . 1 1
H H11' 0.1699 0.1181 0.3746 0.062 Uiso calc R 1 1
C C12' 0.19571(8) 0.1943(2) 0.48389(8) 0.0440(3) Uani d . 1 1
H H12' 0.2102 0.0634 0.5043 0.053 Uiso calc R 1 1
C C13' 0.22236(7) 0.3122(2) 0.61444(7) 0.0355(3) Uani d . 1 1
O O14' 0.23245(6) 0.46100(17) 0.65735(5) 0.0521(3) Uani d . 1 1
O O15' 0.23097(6) 0.13489(16) 0.63648(6) 0.0478(3) Uani d . 1 1

loop_
_atom_site_aniso_label
_atom_site_aniso_U_11
_atom_site_aniso_U_22
_atom_site_aniso_U_33
_atom_site_aniso_U_12
_atom_site_aniso_U_13
_atom_site_aniso_U_23
N1 0.0311(6) 0.0325(7) 0.0436(6) -0.0018(5) 0.0115(5) -0.0006(5)
C2 0.0417(8) 0.0570(10) 0.0495(8) -0.0097(7) 0.0207(6) -0.0086(7)
C3 0.0576(9) 0.0497(10) 0.0432(8) -0.0072(8) 0.0193(7) 0.0004(7)
N4 0.0427(7) 0.0410(7) 0.0360(6) -0.0020(5) 0.0119(5) -0.0013(5)
C5 0.0519(9) 0.0402(8) 0.0360(7) 0.0059(7) 0.0107(6) -0.0001(6)
C6 0.0448(8) 0.0519(10) 0.0428(7) 0.0073(7) 0.0144(6) -0.0012(7)
C7 0.0362(7) 0.0386(8) 0.0291(6) 0.0007(6) 0.0141(5) -0.0019(5)
C8 0.0428(8) 0.0523(10) 0.0458(8) -0.0024(7) 0.0195(6) 0.0051(7)
C9 0.0424(9) 0.0790(14) 0.0564(9) -0.0083(9) 0.0242(7) 0.0073(8)
C10 0.0378(8) 0.0872(14) 0.0471(8) 0.0120(9) 0.0209(6) 0.0019(8)
C11 0.0468(8) 0.0586(11) 0.0473(8) 0.0164(8) 0.0198(6) 0.0009(7)
C12 0.0405(8) 0.0430(9) 0.0401(7) 0.0045(6) 0.0169(6) -0.0012(6)
C13 0.0375(7) 0.0331(8) 0.0299(6) 0.0004(6) 0.0133(5) -0.0028(5)
O14 0.0447(5) 0.0350(6) 0.0472(5) 0.0067(4) 0.0184(4) 0.0049(4)
O15 0.0346(5) 0.0389(6) 0.0540(6) -0.0003(4) 0.0167(4) 0.0055(4)
N1' 0.0444(7) 0.0342(7) 0.0334(6) -0.0010(5) 0.0132(5) 0.0019(5)
C2' 0.0499(9) 0.0546(10) 0.0447(8) -0.0003(7) 0.0227(7) 0.0058(7)
C3' 0.0402(8) 0.0472(10) 0.0529(9) -0.0060(7) 0.0159(6) 0.0023(7)
N4' 0.0353(6) 0.0389(7) 0.0423(6) -0.0011(5) 0.0113(5) -0.0021(5)
C5' 0.0419(8) 0.0485(9) 0.0432(8) -0.0010(7) 0.0152(6) -0.0082(7)
C6' 0.0376(7) 0.0406(9) 0.0476(8) -0.0017(6) 0.0127(6) -0.0088(6)
C7' 0.0308(6) 0.0379(8) 0.0375(7) -0.0013(6) 0.0159(5) 0.0026(6)
C8' 0.0444(8) 0.0390(9) 0.0466(8) 0.0006(6) 0.0223(6) 0.0053(6)
C9' 0.0560(9) 0.0530(10) 0.0492(8) 0.0069(8) 0.0265(7) 0.0185(8)
C10' 0.0478(8) 0.0758(13) 0.0375(7) 0.0002(8) 0.0198(6) 0.0123(8)
C11' 0.0554(9) 0.0616(11) 0.0402(8) -0.0002(8) 0.0226(7) -0.0054(7)
C12' 0.0472(8) 0.0404(8) 0.0425(8) 0.0024(7) 0.0179(6) 0.0008(6)
C13' 0.0312(7) 0.0365(8) 0.0388(7) 0.0026(6) 0.0154(5) 0.0036(6)
O14' 0.0690(7) 0.0428(7) 0.0385(5) 0.0114(5) 0.0181(5) -0.0018(5)
O15' 0.0582(7) 0.0390(6) 0.0432(5) -0.0003(5) 0.0195(5) 0.0086(4)

loop_
_atom_type_symbol
_atom_type_description
_atom_type_scat_dispersion_real
_atom_type_scat_dispersion_imag
_atom_type_scat_source
C C 0.0033 0.0016 'International Tables Vol C Tables 4.2.6.8 and 6.1.1.4'
H H 0.0000 0.0000 'International Tables Vol C Tables 4.2.6.8 and 6.1.1.4'
N N 0.0061 0.0033 'International Tables Vol C Tables 4.2.6.8 and 6.1.1.4'
O O 0.0106 0.0060 'International Tables Vol C Tables 4.2.6.8 and 6.1.1.4'

loop_
_geom_angle_atom_site_label_1
_geom_angle_atom_site_label_2
_geom_angle_atom_site_label_3
_geom_angle_site_symmetry_1
_geom_angle_site_symmetry_3
_geom_angle
C2 N1 H1A . . 105.8(9)
C2 N1 H1B . . 106.8(9)
H1A N1 H1B . . 111.6(14)
C2 N1 H1C . . 111.9(10)
H1A N1 H1C . . 113.4(14)
H1B N1 H1C . . 107.2(14)
N1 C2 C3 . . 111.87(13)
N1 C2 H2A . . 109.2
C3 C2 H2A . . 109.2
N1 C2 H2B . . 109.2
C3 C2 H2B . . 109.2
H2A C2 H2B . . 107.9
N4 C3 C2 . . 113.21(13)
N4 C3 H3A . . 108.9
C2 C3 H3A . . 108.9
N4 C3 H3B . . 108.9
C2 C3 H3B . . 108.9
H3A C3 H3B . . 107.8
C5 N4 C6 . . 108.42(11)
C5 N4 C3 . . 109.47(12)
C6 N4 C3 . . 111.96(12)
N4 C5 C6 . 3 111.48(13)
N4 C5 H5A . . 109.3
C6 C5 H5A 3 . 109.3
N4 C5 H5B . . 109.3
C6 C5 H5B 3 . 109.3
H5A C5 H5B . . 108.0
N4 C6 C5 . 3 111.13(12)
N4 C6 H6A . . 109.4
C5 C6 H6A 3 . 109.4
N4 C6 H6B . . 109.4
C5 C6 H6B 3 . 109.4
H6A C6 H6B . . 108.0
C8 C7 C12 . . 118.90(13)
C8 C7 C13 . . 119.50(13)
C12 C7 C13 . . 121.57(12)
C7 C8 C9 . . 120.39(16)
C7 C8 H8 . . 119.8
C9 C8 H8 . . 119.8
C10 C9 C8 . . 120.31(16)
C10 C9 H9 . . 119.8
C8 C9 H9 . . 119.8
C9 C10 C11 . . 119.78(15)
C9 C10 H10 . . 120.1
C11 C10 H10 . . 120.1
C10 C11 C12 . . 120.04(16)
C10 C11 H11 . . 120.0
C12 C11 H11 . . 120.0
C11 C12 C7 . . 120.57(14)
C11 C12 H12 . . 119.7
C7 C12 H12 . . 119.7
O14 C13 O15 . . 123.91(12)
O14 C13 C7 . . 118.44(12)
O15 C13 C7 . . 117.65(12)
C2' N1' H1'A . . 106.7(11)
C2' N1' H1'B . . 107.8(10)
H1'A N1' H1'B . . 110.8(14)
C2' N1' H1'C . . 111.8(10)
H1'A N1' H1'C . . 109.5(14)
H1'B N1' H1'C . . 110.2(15)
N1' C2' C3' . . 111.07(12)
N1' C2' H2'A . . 109.4
C3' C2' H2'A . . 109.4
N1' C2' H2'B . . 109.4
C3' C2' H2'B . . 109.4
H2'A C2' H2'B . . 108.0
N4' C3' C2' . . 112.22(13)
N4' C3' H3'A . . 109.2
C2' C3' H3'A . . 109.2
N4' C3' H3'B . . 109.2
C2' C3' H3'B . . 109.2
H3'A C3' H3'B . . 107.9
C3' N4' C6' . . 110.11(12)
C3' N4' C5' . . 112.79(12)
C6' N4' C5' . . 108.54(11)
N4' C5' C6' . 3_576 110.65(12)
N4' C5' H5'A . . 109.5
C6' C5' H5'A 3_576 . 109.5
N4' C5' H5'B . . 109.5
C6' C5' H5'B 3_576 . 109.5
H5'A C5' H5'B . . 108.1
N4' C6' C5' . 3_576 111.14(12)
N4' C6' H6'A . . 109.4
C5' C6' H6'A 3_576 . 109.4
N4' C6' H6'B . . 109.4
C5' C6' H6'B 3_576 . 109.4
H6'A C6' H6'B . . 108.0
C12' C7' C8' . . 119.15(12)
C12' C7' C13' . . 119.82(13)
C8' C7' C13' . . 120.99(13)
C9' C8' C7' . . 120.50(14)
C9' C8' H8' . . 119.7
C7' C8' H8' . . 119.7
C10' C9' C8' . . 119.60(15)
C10' C9' H9' . . 120.2
C8' C9' H9' . . 120.2
C11' C10' C9' . . 120.50(14)
C11' C10' H10' . . 119.7
C9' C10' H10' . . 119.7
C10' C11' C12' . . 119.65(16)
C10' C11' H11' . . 120.2
C12' C11' H11' . . 120.2
C7' C12' C11' . . 120.56(15)
C7' C12' H12' . . 119.7
C11' C12' H12' . . 119.7
O15' C13' O14' . . 123.96(12)
O15' C13' C7' . . 118.02(12)
O14' C13' C7' . . 118.01(12)

loop_
_geom_bond_atom_site_label_1
_geom_bond_atom_site_label_2
_geom_bond_site_symmetry_2
_geom_bond_distance
N1 C2 . 1.4792(19)
N1 H1A . 0.945(18)
N1 H1B . 0.902(16)
N1 H1C . 0.925(18)
C2 C3 . 1.498(2)
C2 H2A . 0.9900
C2 H2B . 0.9900
C3 N4 . 1.468(2)
C3 H3A . 0.9900
C3 H3B . 0.9900
N4 C5 . 1.4625(19)
N4 C6 . 1.463(2)
C5 C6 3 1.506(2)
C5 H5A . 0.9900
C5 H5B . 0.9900
C6 C5 3 1.506(2)
C6 H6A . 0.9900
C6 H6B . 0.9900
C7 C8 . 1.383(2)
C7 C12 . 1.390(2)
C7 C13 . 1.5127(18)
C8 C9 . 1.389(2)
C8 H8 . 0.9500
C9 C10 . 1.378(3)
C9 H9 . 0.9500
C10 C11 . 1.380(3)
C10 H10 . 0.9500
C11 C12 . 1.387(2)
C11 H11 . 0.9500
C12 H12 . 0.9500
C13 O14 . 1.2436(17)
C13 O15 . 1.2690(17)
N1' C2' . 1.475(2)
N1' H1'A . 0.882(19)
N1' H1'B . 0.897(17)
N1' H1'C . 0.916(18)
C2' C3' . 1.505(2)
C2' H2'A . 0.9900
C2' H2'B . 0.9900
C3' N4' . 1.460(2)
C3' H3'A . 0.9900
C3' H3'B . 0.9900
N4' C6' . 1.4640(18)
N4' C5' . 1.468(2)
C5' C6' 3_576 1.502(2)
C5' H5'A . 0.9900
C5' H5'B . 0.9900
C6' C5' 3_576 1.502(2)
C6' H6'A . 0.9900
C6' H6'B . 0.9900
C7' C12' . 1.383(2)
C7' C8' . 1.388(2)
C7' C13' . 1.5125(18)
C8' C9' . 1.385(2)
C8' H8' . 0.9500
C9' C10' . 1.383(3)
C9' H9' . 0.9500
C10' C11' . 1.375(3)
C10' H10' . 0.9500
C11' C12' . 1.389(2)
C11' H11' . 0.9500
C12' H12' . 0.9500
C13' O15' . 1.2447(17)
C13' O14' . 1.2599(17)

loop_
_geom_hbond_atom_site_label_D
_geom_hbond_atom_site_label_H
_geom_hbond_atom_site_label_A
_geom_hbond_site_symmetry_A
_geom_hbond_distance_DH
_geom_hbond_distance_HA
_geom_hbond_distance_DA
_geom_hbond_angle_DHA
N1 H1A O15 2 0.945(18) 1.833(19) 2.7739(17) 173.0(15)
N1 H1B O15 . 0.902(16) 1.895(17) 2.7836(15) 167.8(14)
N1 H1B O14 . 0.902(16) 2.632(16) 3.2580(16) 127.2(13)
N1 H1C O14 2_545 0.925(18) 1.887(18) 2.7660(16) 157.9(14)
N1' H1'A O14' . 0.882(19) 1.857(19) 2.7355(17) 174.2(15)
N1' H1'B O14' 2_556 0.897(17) 1.908(17) 2.7836(16) 164.8(15)
N1' H1'B O15' 2_556 0.897(17) 2.533(16) 3.1858(16) 130.1(13)
N1' H1'C O15' 1_565 0.916(18) 1.934(18) 2.7585(16) 148.8(14)

loop_
_geom_torsion_atom_site_label_1
_geom_torsion_atom_site_label_2
_geom_torsion_atom_site_label_3
_geom_torsion_atom_site_label_4
_geom_torsion_site_symmetry_4
_geom_torsion
N1 C2 C3 N4 . -66.32(18)
C2 C3 N4 C5 . 164.89(13)
C2 C3 N4 C6 . -74.84(16)
C6 N4 C5 C6 3 57.36(17)
C3 N4 C5 C6 3 179.76(12)
C5 N4 C6 C5 3 -57.14(17)
C3 N4 C6 C5 3 -178.01(11)
C12 C7 C8 C9 . -1.1(2)
C13 C7 C8 C9 . 176.94(13)
C7 C8 C9 C10 . 1.0(2)
C8 C9 C10 C11 . -0.1(2)
C9 C10 C11 C12 . -0.8(2)
C10 C11 C12 C7 . 0.7(2)
C8 C7 C12 C11 . 0.28(19)
C13 C7 C12 C11 . -177.74(12)
C8 C7 C13 O14 . 7.89(17)
C12 C7 C13 O14 . -174.10(12)
C8 C7 C13 O15 . -172.22(12)
C12 C7 C13 O15 . 5.79(17)
N1' C2' C3' N4' . -56.03(18)
C2' C3' N4' C6' . 168.40(13)
C2' C3' N4' C5' . -70.19(16)
C3' N4' C5' C6' 3_576 179.90(11)
C6' N4' C5' C6' 3_576 -57.80(16)
C3' N4' C6' C5' 3_576 -177.99(12)
C5' N4' C6' C5' 3_576 58.10(16)
C12' C7' C8' C9' . 1.6(2)
C13' C7' C8' C9' . -176.24(13)
C7' C8' C9' C10' . -1.2(2)
C8' C9' C10' C11' . -0.3(2)
C9' C10' C11' C12' . 1.4(2)
C8' C7' C12' C11' . -0.5(2)
C13' C7' C12' C11' . 177.32(13)
C10' C11' C12' C7' . -0.9(2)
C12' C7' C13' O15' . -6.79(19)
C8' C7' C13' O15' . 171.02(13)
C12' C7' C13' O14' . 172.71(13)
C8' C7' C13' O14' . -9.48(19)
